data_8000040
loop_
_publ_author_name
'Jun-ichi Nishida'
'Akihiro Maruyama'
'Takeshi Iwata'
'Yoshiro Yamashita'

_publ_section_title
;
 Preparation, Characterization, and Electroluminescence Characteristics
 of \a-Diimine-type Platinum(II) Complexes with Perfluorinated Phenyl
 Groups as Ligands
;
_journal_issue 4
_journal_name_full 'Chemistry Letters'
_journal_page_first 592
_journal_paper_doi 10.1246/cl.2005.592
_journal_volume 34
_journal_year 2005
_chemical_formula_moiety 'C36 H16 F10 N2 Pt '
_chemical_formula_sum 'C36 H16 F10 N2 Pt'
_chemical_formula_weight 861.61
_space_group_IT_number 14
_symmetry_cell_setting monoclinic
_symmetry_Int_Tables_number 14
_symmetry_space_group_name_Hall '-P 2ybc'
_symmetry_space_group_name_H-M 'P 1 21/c 1'
_cell_angle_alpha 90
_cell_angle_beta 105.39(3)
_cell_angle_gamma 90
_cell_formula_units_Z 4
_cell_length_a 13.919(5)
_cell_length_b 16.383(6)
_cell_length_c 14.994(7)
_cell_measurement_reflns_used 28832
_cell_measurement_temperature 296.2
_cell_measurement_theta_max 27.5
_cell_measurement_theta_min 3.0
_cell_volume 3296(2)
_computing_cell_refinement PROCESS-AUTO
_computing_data_collection PROCESS-AUTO
_computing_data_reduction 'teXsan Ver. 1.11'
_computing_publication_material 'teXsan Ver. 1.11'
_computing_structure_refinement 'teXsan Ver. 1.10'
_computing_structure_solution SIR97
_diffrn_detector_area_resol_mean 10.00
_diffrn_measured_fraction_theta_full 0.9692
_diffrn_measured_fraction_theta_max 0.9692
_diffrn_measurement_device_type 'Rigaku RAXIS-RAPID Imaging Plate'
_diffrn_measurement_method \w
_diffrn_radiation_type 'Mo K\a'
_diffrn_radiation_wavelength 0.7107
_diffrn_reflns_av_R_equivalents 0.040
_diffrn_reflns_limit_h_max 17
_diffrn_reflns_limit_h_min -18
_diffrn_reflns_limit_k_max 21
_diffrn_reflns_limit_k_min -21
_diffrn_reflns_limit_l_max 19
_diffrn_reflns_limit_l_min -19
_diffrn_reflns_number 28388
_diffrn_reflns_theta_full 27.49
_diffrn_reflns_theta_max 27.49
_exptl_absorpt_coefficient_mu 4.324
_exptl_absorpt_correction_T_max 0.710
_exptl_absorpt_correction_T_min 0.196
_exptl_absorpt_correction_type integration
_exptl_absorpt_process_details '(Higashi, 1999)'
_exptl_crystal_colour yellow
_exptl_crystal_density_diffrn 1.736
_exptl_crystal_density_method 'not measured'
_exptl_crystal_description platelet
_exptl_crystal_size_max 0.600
_exptl_crystal_size_mid 0.450
_exptl_crystal_size_min 0.050
_refine_diff_density_max 2.20
_refine_diff_density_min -1.34
_refine_ls_extinction_method none
_refine_ls_goodness_of_fit_ref 1.722
_refine_ls_hydrogen_treatment noref
_refine_ls_number_parameters 442
_refine_ls_number_reflns 6989
_refine_ls_R_factor_gt 0.0415
_refine_ls_shift/su_max 0.0015
_refine_ls_structure_factor_coef Fsqd
_refine_ls_weighting_details 'w = 1/[\s^2^(Fo^2^) + (0.05000(Max(Fo^2^,0) + 2Fc^2^)/3)^2^]'
_refine_ls_weighting_scheme calc
_refine_ls_wR_factor_ref 0.1305
_reflns_number_gt 5937
_reflns_number_total 7325
_reflns_threshold_expression F^2^>2.0\s(F^2^)
_cod_original_formula_sum 'C36 H16 F10 N2 Pt '
_cod_database_code 8000040

loop_
_symmetry_equiv_pos_as_xyz
x,y,z
-x,1/2+y,1/2-z
-x,-y,-z
x,1/2-y,1/2+z

loop_
_atom_site_label
_atom_site_type_symbol
_atom_site_fract_x
_atom_site_fract_y
_atom_site_fract_z
_atom_site_U_iso_or_equiv
_atom_site_adp_type
_atom_site_occupancy
_atom_site_calc_flag
Pt(1) Pt 0.12912(2) 0.02000(2) 0.82533(1) 0.03914(7) Uani 1.00 d
F(1) F 0.1820(3) 0.2108(3) 0.8440(3) 0.065(1) Uani 1.00 d
F(2) F 0.3579(4) 0.2869(3) 0.8963(4) 0.098(2) Uani 1.00 d
F(3) F 0.5312(4) 0.2027(4) 0.9250(5) 0.123(2) Uani 1.00 d
F(4) F 0.5263(4) 0.0397(4) 0.9069(5) 0.113(2) Uani 1.00 d
F(5) F 0.3532(4) -0.0430(3) 0.8556(4) 0.078(2) Uani 1.00 d
F(6) F -0.0294(3) 0.1502(3) 0.7139(3) 0.069(1) Uani 1.00 d
F(7) F -0.0819(3) 0.1949(3) 0.5364(3) 0.073(1) Uani 1.00 d
F(8) F 0.0170(4) 0.1331(3) 0.4167(3) 0.073(1) Uani 1.00 d
F(9) F 0.1668(4) 0.0243(3) 0.4798(3) 0.077(2) Uani 1.00 d
F(10) F 0.2149(4) -0.0239(3) 0.6537(3) 0.069(1) Uani 1.00 d
N(1) N 0.1592(4) -0.0319(3) 0.9567(3) 0.041(1) Uani 1.00 d
N(2) N -0.0028(3) -0.0430(3) 0.8172(3) 0.039(1) Uani 1.00 d
C(1) C 0.0846(4) -0.0798(3) 0.9714(4) 0.037(1) Uani 1.00 d
C(2) C 0.2435(5) -0.0271(4) 1.0256(5) 0.051(2) Uani 1.00 d
C(3) C 0.2588(5) -0.0716(4) 1.1063(4) 0.050(2) Uani 1.00 d
C(4) C 0.1859(4) -0.1220(4) 1.1227(4) 0.041(2) Uani 1.00 d
C(5) C 0.0925(4) -0.1227(4) 1.0536(4) 0.038(1) Uani 1.00 d
C(6) C 0.0054(4) -0.1631(4) 1.0643(4) 0.043(2) Uani 1.00 d
C(7) C -0.0792(4) -0.1655(4) 0.9954(4) 0.045(2) Uani 1.00 d
C(8) C -0.0863(4) -0.1278(4) 0.9073(4) 0.040(1) Uani 1.00 d
C(9) C -0.1729(4) -0.1311(4) 0.8306(4) 0.041(2) Uani 1.00 d
C(10) C -0.1690(4) -0.0895(4) 0.7524(4) 0.048(2) Uani 1.00 d
C(11) C -0.0841(4) -0.0460(4) 0.7476(4) 0.044(2) Uani 1.00 d
C(12) C -0.0037(4) -0.0833(4) 0.8970(4) 0.038(1) Uani 1.00 d
C(13) C 0.2088(4) -0.1722(4) 1.2064(4) 0.044(2) Uani 1.00 d
C(14) C 0.2567(5) -0.1380(5) 1.2925(4) 0.054(2) Uani 1.00 d
C(15) C 0.2813(6) -0.1857(6) 1.3702(5) 0.069(2) Uani 1.00 d
C(16) C 0.2594(7) -0.2691(6) 1.3640(5) 0.073(3) Uani 1.00 d
C(17) C 0.2129(6) -0.3031(5) 1.2812(5) 0.069(2) Uani 1.00 d
C(18) C 0.1871(5) -0.2547(5) 1.2021(5) 0.056(2) Uani 1.00 d
C(19) C -0.2638(4) -0.1767(4) 0.8361(4) 0.047(2) Uani 1.00 d
C(20) C -0.2595(5) -0.2600(5) 0.8558(5) 0.059(2) Uani 1.00 d
C(21) C -0.3441(7) -0.3018(6) 0.8599(7) 0.084(3) Uani 1.00 d
C(22) C -0.4351(6) -0.2605(7) 0.8435(8) 0.094(4) Uani 1.00 d
C(23) C -0.4398(6) -0.1797(7) 0.8225(9) 0.101(4) Uani 1.00 d
C(24) C -0.3558(5) -0.1365(6) 0.8184(6) 0.069(2) Uani 1.00 d
C(25) C 0.2588(5) 0.0817(4) 0.8488(4) 0.048(2) Uani 1.00 d
C(26) C 0.2672(5) 0.1648(5) 0.8603(5) 0.053(2) Uani 1.00 d
C(27) C 0.3574(6) 0.2055(5) 0.8861(5) 0.065(2) Uani 1.00 d
C(28) C 0.4427(6) 0.1627(7) 0.8998(6) 0.077(3) Uani 1.00 d
C(29) C 0.4406(5) 0.0825(6) 0.8909(6) 0.073(3) Uani 1.00 d
C(30) C 0.3503(6) 0.0462(6) 0.8619(6) 0.076(3) Uani 1.00 d
C(31) C 0.0945(4) 0.0588(4) 0.6934(4) 0.044(2) Uani 1.00 d
C(32) C 0.0216(5) 0.1155(4) 0.6575(4) 0.049(2) Uani 1.00 d
C(33) C -0.0066(5) 0.1406(5) 0.5657(4) 0.051(2) Uani 1.00 d
C(34) C 0.0418(5) 0.1099(5) 0.5058(4) 0.052(2) Uani 1.00 d
C(35) C 0.1186(5) 0.0542(5) 0.5379(4) 0.053(2) Uani 1.00 d
C(36) C 0.1425(5) 0.0302(4) 0.6300(5) 0.049(2) Uani 1.00 d
H(1) H 0.2950 0.0082 1.0179 0.0594 Uiso 1.00 calc
H(2) H 0.3211 -0.0673 1.1515 0.0589 Uiso 1.00 calc
H(3) H 0.0066 -0.1881 1.1214 0.0503 Uiso 1.00 calc
H(4) H -0.1360 -0.1926 1.0054 0.0549 Uiso 1.00 calc
H(5) H -0.2262 -0.0897 0.7003 0.0585 Uiso 1.00 calc
H(6) H -0.0843 -0.0182 0.6916 0.0529 Uiso 1.00 calc
H(7) H 0.2715 -0.0818 1.2971 0.0648 Uiso 1.00 calc
H(8) H 0.3139 -0.1623 1.4280 0.0859 Uiso 1.00 calc
H(9) H 0.2762 -0.3024 1.4186 0.0910 Uiso 1.00 calc
H(10) H 0.1993 -0.3603 1.2769 0.0833 Uiso 1.00 calc
H(11) H 0.1537 -0.2786 1.1448 0.0681 Uiso 1.00 calc
H(12) H -0.1971 -0.2879 0.8672 0.0716 Uiso 1.00 calc
H(13) H -0.3401 -0.3583 0.8738 0.1032 Uiso 1.00 calc
H(14) H -0.4935 -0.2891 0.8457 0.1153 Uiso 1.00 calc
H(15) H -0.5020 -0.1520 0.8102 0.1203 Uiso 1.00 calc
H(16) H -0.3600 -0.0803 0.8031 0.0838 Uiso 1.00 calc

loop_
_atom_site_aniso_label
_atom_site_aniso_U_11
_atom_site_aniso_U_22
_atom_site_aniso_U_33
_atom_site_aniso_U_12
_atom_site_aniso_U_13
_atom_site_aniso_U_23
Pt(1) 0.0360(1) 0.0498(2) 0.0319(1) 0.00013(10) 0.00945(10) 0.00412(9)
F(1) 0.068(3) 0.060(3) 0.071(3) 0.003(2) 0.023(2) 0.006(2)
F(2) 0.112(4) 0.076(3) 0.097(4) -0.034(3) 0.015(3) 0.002(3)
F(3) 0.066(3) 0.143(6) 0.142(5) -0.055(4) -0.005(3) 0.023(4)
F(4) 0.039(2) 0.149(6) 0.149(6) 0.001(3) 0.018(3) 0.021(5)
F(5) 0.060(3) 0.065(3) 0.113(4) 0.008(2) 0.026(3) 0.004(3)
F(6) 0.064(2) 0.101(3) 0.049(2) 0.029(2) 0.026(2) 0.012(2)
F(7) 0.065(3) 0.098(3) 0.057(2) 0.027(3) 0.018(2) 0.027(2)
F(8) 0.090(3) 0.093(3) 0.033(2) 0.012(3) 0.013(2) 0.014(2)
F(9) 0.093(4) 0.099(4) 0.048(2) 0.020(3) 0.034(3) 0.002(2)
F(10) 0.077(3) 0.082(3) 0.050(2) 0.026(2) 0.021(2) 0.005(2)
N(1) 0.038(2) 0.048(3) 0.035(2) -0.001(2) 0.009(2) 0.003(2)
N(2) 0.037(2) 0.051(3) 0.031(2) 0.002(2) 0.010(2) 0.000(2)
C(1) 0.035(3) 0.045(3) 0.034(3) 0.001(2) 0.013(2) -0.002(2)
C(2) 0.043(3) 0.065(4) 0.043(3) -0.008(3) 0.009(3) 0.008(3)
C(3) 0.041(3) 0.067(4) 0.036(3) -0.003(3) 0.003(3) 0.005(3)
C(4) 0.039(3) 0.051(3) 0.033(3) 0.003(3) 0.008(2) -0.001(2)
C(5) 0.039(3) 0.045(3) 0.032(3) 0.001(2) 0.011(2) -0.001(2)
C(6) 0.043(3) 0.057(4) 0.032(3) -0.002(3) 0.015(2) 0.004(3)
C(7) 0.042(3) 0.060(4) 0.037(3) -0.003(3) 0.014(3) 0.001(3)
C(8) 0.034(3) 0.053(3) 0.034(3) 0.001(2) 0.012(2) -0.003(2)
C(9) 0.035(3) 0.052(4) 0.038(3) 0.000(2) 0.011(2) -0.004(3)
C(10) 0.040(3) 0.065(4) 0.036(3) -0.001(3) 0.004(3) 0.002(3)
C(11) 0.038(3) 0.059(4) 0.031(3) -0.002(3) 0.003(2) 0.003(3)
C(12) 0.036(3) 0.048(3) 0.030(3) 0.001(2) 0.009(2) -0.002(2)
C(13) 0.039(3) 0.056(4) 0.035(3) 0.003(3) 0.006(2) 0.006(3)
C(14) 0.057(4) 0.059(4) 0.039(3) -0.001(3) 0.002(3) 0.002(3)
C(15) 0.074(5) 0.086(6) 0.036(3) -0.010(4) -0.001(3) 0.006(3)
C(16) 0.078(5) 0.084(6) 0.050(4) -0.002(4) 0.002(4) 0.024(4)
C(17) 0.073(5) 0.063(5) 0.062(4) -0.006(4) 0.003(4) 0.014(4)
C(18) 0.061(4) 0.059(4) 0.044(3) 0.002(3) 0.006(3) 0.003(3)
C(19) 0.036(3) 0.068(4) 0.036(3) -0.005(3) 0.008(2) -0.004(3)
C(20) 0.045(3) 0.069(5) 0.063(4) -0.006(3) 0.012(3) 0.002(4)
C(21) 0.075(5) 0.091(7) 0.085(6) -0.031(5) 0.021(5) 0.007(5)
C(22) 0.047(4) 0.112(9) 0.129(9) -0.016(5) 0.033(5) 0.000(7)
C(23) 0.037(4) 0.101(8) 0.17(1) -0.001(4) 0.032(5) -0.016(7)
C(24) 0.042(4) 0.069(5) 0.092(6) -0.002(3) 0.009(4) -0.004(4)
C(25) 0.043(3) 0.064(4) 0.038(3) -0.004(3) 0.011(3) 0.007(3)
C(26) 0.053(4) 0.062(4) 0.044(3) -0.006(3) 0.014(3) 0.004(3)
C(27) 0.070(5) 0.063(5) 0.057(4) -0.023(4) 0.011(4) 0.002(4)
C(28) 0.045(4) 0.105(7) 0.072(5) -0.030(4) -0.002(4) 0.009(5)
C(29) 0.036(3) 0.096(7) 0.086(6) -0.010(4) 0.010(4) 0.018(5)
C(30) 0.058(4) 0.101(7) 0.073(5) 0.010(5) 0.024(4) 0.029(5)
C(31) 0.044(3) 0.055(4) 0.034(3) 0.000(3) 0.012(2) 0.003(3)
C(32) 0.045(3) 0.067(4) 0.040(3) -0.002(3) 0.018(3) 0.005(3)
C(33) 0.047(3) 0.065(4) 0.039(3) 0.003(3) 0.010(3) 0.012(3)
C(34) 0.055(4) 0.066(4) 0.034(3) -0.004(3) 0.008(3) 0.009(3)
C(35) 0.058(4) 0.067(4) 0.038(3) -0.004(4) 0.021(3) -0.005(3)
C(36) 0.050(4) 0.055(4) 0.040(3) 0.007(3) 0.011(3) 0.005(3)

loop_
_atom_type_symbol
_atom_type_description
_atom_type_scat_dispersion_real
_atom_type_scat_dispersion_imag
_atom_type_scat_source
C C 0.003 0.002
;International Tables for Crystallography
(1992, Vol. C, Tables 4.2.6.8 and 6.1.1.1)
;
H H 0.000 0.000
;International Tables for Crystallography
(1992, Vol. C, Table 6.1.1.2)
;
N N 0.006 0.003
;International Tables for Crystallography
(1992, Vol. C, Tables 4.2.6.8 and 6.1.1.1)
;
F F 0.017 0.010
;International Tables for Crystallography
(1992, Vol. C, Tables 4.2.6.8 and 6.1.1.1)
;
Pt Pt -1.703 8.390
;International Tables for Crystallography
(1992, Vol. C, Tables 4.2.6.8 and 6.1.1.1)
;

loop_
_geom_angle_atom_site_label_1
_geom_angle_atom_site_label_2
_geom_angle_atom_site_label_3
_geom_angle
_geom_angle_publ_flag
N(1) Pt(1) N(2) 78.8(2) yes
N(1) Pt(1) C(25) 95.4(2) yes
N(1) Pt(1) C(31) 174.1(2) yes
N(2) Pt(1) C(25) 173.5(2) yes
N(2) Pt(1) C(31) 97.0(2) yes
C(25) Pt(1) C(31) 89.0(2) yes
Pt(1) N(1) C(1) 114.7(4) yes
Pt(1) N(1) C(2) 128.2(4) yes
C(1) N(1) C(2) 117.0(5) yes
Pt(1) N(2) C(11) 128.4(4) yes
Pt(1) N(2) C(12) 113.6(3) yes
C(11) N(2) C(12) 118.0(5) yes
N(1) C(1) C(5) 123.2(5) yes
N(1) C(1) C(12) 115.5(5) yes
C(5) C(1) C(12) 121.3(5) yes
N(1) C(2) C(3) 122.9(6) yes
C(2) C(3) C(4) 121.5(5) yes
C(3) C(4) C(5) 116.4(5) yes
C(3) C(4) C(13) 119.1(5) yes
C(5) C(4) C(13) 124.5(6) yes
C(1) C(5) C(4) 118.6(5) yes
C(1) C(5) C(6) 117.5(5) yes
C(4) C(5) C(6) 123.9(5) yes
C(5) C(6) C(7) 121.6(5) yes
C(6) C(7) C(8) 121.7(6) yes
C(7) C(8) C(9) 124.1(5) yes
C(7) C(8) C(12) 117.8(5) yes
C(9) C(8) C(12) 118.1(5) yes
C(8) C(9) C(10) 117.0(6) yes
C(8) C(9) C(19) 121.4(5) yes
C(10) C(9) C(19) 121.6(5) yes
C(9) C(10) C(11) 121.6(5) yes
N(2) C(11) C(10) 122.5(6) yes
N(2) C(12) C(1) 117.4(5) yes
N(2) C(12) C(8) 122.9(5) yes
C(1) C(12) C(8) 119.7(5) yes
C(4) C(13) C(14) 120.4(6) yes
C(4) C(13) C(18) 121.0(6) yes
C(14) C(13) C(18) 118.6(6) yes
C(13) C(14) C(15) 120.3(7) yes
C(14) C(15) C(16) 120.1(7) yes
C(15) C(16) C(17) 120.4(7) yes
C(16) C(17) C(18) 119.8(7) yes
C(13) C(18) C(17) 120.9(6) yes
C(9) C(19) C(20) 120.8(6) yes
C(9) C(19) C(24) 120.1(7) yes
C(20) C(19) C(24) 119.0(7) yes
C(19) C(20) C(21) 120.4(7) yes
C(20) C(21) C(22) 119.8(9) yes
C(21) C(22) C(23) 119.9(8) yes
C(22) C(23) C(24) 121.3(8) yes
C(19) C(24) C(23) 119.5(9) yes
Pt(1) C(25) C(26) 124.1(5) yes
Pt(1) C(25) C(30) 124.7(6) yes
C(26) C(25) C(30) 111.1(7) yes
F(1) C(26) C(25) 118.8(6) yes
F(1) C(26) C(27) 117.6(7) yes
C(25) C(26) C(27) 123.6(7) yes
F(2) C(27) C(26) 119.2(8) yes
F(2) C(27) C(28) 121.5(7) yes
C(26) C(27) C(28) 119.4(8) yes
F(3) C(28) C(27) 119.3(9) yes
F(3) C(28) C(29) 120.1(9) yes
C(27) C(28) C(29) 120.5(7) yes
F(4) C(29) C(28) 120.3(7) yes
F(4) C(29) C(30) 122.1(9) yes
C(28) C(29) C(30) 117.6(8) yes
F(5) C(30) C(25) 117.1(7) yes
F(5) C(30) C(29) 114.8(7) yes
C(25) C(30) C(29) 127.6(10) yes
Pt(1) C(31) C(32) 123.8(5) yes
Pt(1) C(31) C(36) 122.5(5) yes
C(32) C(31) C(36) 113.7(5) yes
F(6) C(32) C(31) 119.4(5) yes
F(6) C(32) C(33) 115.8(6) yes
C(31) C(32) C(33) 124.8(6) yes
F(7) C(33) C(32) 120.3(6) yes
F(7) C(33) C(34) 120.4(5) yes
C(32) C(33) C(34) 119.3(6) yes
F(8) C(34) C(33) 120.9(6) yes
F(8) C(34) C(35) 120.0(6) yes
C(33) C(34) C(35) 119.1(6) yes
F(9) C(35) C(34) 119.4(6) yes
F(9) C(35) C(36) 121.3(7) yes
C(34) C(35) C(36) 119.2(6) yes
F(10) C(36) C(31) 121.2(6) yes
F(10) C(36) C(35) 115.0(6) yes
C(31) C(36) C(35) 123.8(6) yes

loop_
_geom_bond_atom_site_label_1
_geom_bond_atom_site_label_2
_geom_bond_distance
_geom_bond_publ_flag
Pt(1) N(1) 2.083(5) yes
Pt(1) N(2) 2.082(5) yes
Pt(1) C(25) 2.016(6) yes
Pt(1) C(31) 2.011(6) yes
F(1) C(26) 1.371(8) yes
F(2) C(27) 1.342(10) yes
F(3) C(28) 1.357(8) yes
F(4) C(29) 1.349(10) yes
F(5) C(30) 1.46(1) yes
F(6) C(32) 1.364(8) yes
F(7) C(33) 1.356(8) yes
F(8) C(34) 1.343(7) yes
F(9) C(35) 1.325(8) yes
F(10) C(36) 1.318(8) yes
N(1) C(1) 1.366(7) yes
N(1) C(2) 1.345(8) yes
N(2) C(11) 1.321(7) yes
N(2) C(12) 1.369(7) yes
C(1) C(5) 1.397(8) yes
C(1) C(12) 1.425(7) yes
C(2) C(3) 1.379(9) yes
C(3) C(4) 1.380(9) yes
C(4) C(5) 1.431(7) yes
C(4) C(13) 1.463(8) yes
C(5) C(6) 1.428(8) yes
C(6) C(7) 1.345(8) yes
C(7) C(8) 1.437(8) yes
C(8) C(9) 1.429(8) yes
C(8) C(12) 1.405(8) yes
C(9) C(10) 1.369(9) yes
C(9) C(19) 1.490(8) yes
C(10) C(11) 1.399(9) yes
C(13) C(14) 1.404(8) yes
C(13) C(18) 1.38(1) yes
C(14) C(15) 1.369(10) yes
C(15) C(16) 1.40(1) yes
C(16) C(17) 1.36(1) yes
C(17) C(18) 1.394(10) yes
C(19) C(20) 1.40(1) yes
C(19) C(24) 1.401(10) yes
C(20) C(21) 1.38(1) yes
C(21) C(22) 1.40(1) yes
C(22) C(23) 1.36(2) yes
C(23) C(24) 1.38(1) yes
C(25) C(26) 1.373(10) yes
C(25) C(30) 1.37(1) yes
C(26) C(27) 1.383(10) yes
C(27) C(28) 1.35(1) yes
C(28) C(29) 1.32(1) yes
C(29) C(30) 1.35(1) yes
C(31) C(32) 1.376(9) yes
C(31) C(36) 1.381(9) yes
C(32) C(33) 1.390(8) yes
C(33) C(34) 1.354(10) yes
C(34) C(35) 1.39(1) yes
C(35) C(36) 1.388(9) yes

loop_
_geom_contact_atom_site_label_1
_geom_contact_atom_site_label_2
_geom_contact_distance
_geom_contact_site_symmetry_2
F(1) C(7) 3.197(7) 3_557
F(1) C(6) 3.347(7) 3_557
F(1) C(20) 3.477(9) 2_556
F(1) C(10) 3.562(8) 2_556
F(2) C(19) 3.434(8) 2_556
F(2) C(24) 3.45(1) 2_556
F(2) C(10) 3.588(9) 2_556
F(4) C(3) 3.094(8) 3_657
F(4) C(2) 3.100(8) 3_657
F(4) F(4) 3.33(1) 3_657
F(4) F(5) 3.510(9) 3_657
F(4) C(29) 3.56(1) 3_657
F(5) C(17) 3.203(9) 4_544
F(5) C(16) 3.36(1) 4_544
F(6) C(13) 3.063(8) 3_557
F(6) C(14) 3.146(8) 3_557
F(6) C(6) 3.259(7) 3_557
F(6) C(18) 3.287(9) 3_557
F(6) C(15) 3.447(9) 3_557
F(6) C(17) 3.593(10) 3_557
F(7) C(6) 3.112(8) 2_556
F(7) C(5) 3.265(7) 2_556
F(7) C(7) 3.324(8) 2_556
F(7) C(15) 3.43(1) 3_557
F(7) C(16) 3.43(1) 3_557
F(7) C(18) 3.582(8) 2_556
F(8) C(11) 3.193(8) 3_556
F(8) C(6) 3.374(8) 2_556
F(8) C(36) 3.427(9) 3_556
F(8) C(18) 3.455(8) 2_556
F(8) C(7) 3.573(8) 2_556
F(8) F(10) 3.595(7) 3_556
F(9) C(11) 3.316(7) 3_556
F(9) C(33) 3.453(9) 3_556
F(10) C(17) 3.422(10) 4_544
N(1) C(7) 3.555(8) 3_557
C(7) C(33) 3.596(10) 2_546
C(20) C(26) 3.44(1) 2_546
C(20) C(27) 3.57(1) 2_546
C(34) C(35) 3.44(1) 3_556

loop_
_geom_torsion_atom_site_label_1
_geom_torsion_atom_site_label_2
_geom_torsion_atom_site_label_3
_geom_torsion_atom_site_label_4
_geom_torsion
_geom_torsion_publ_flag
Pt(1) N(1) C(1) C(5) 177.1(4) yes
Pt(1) N(1) C(1) C(12) -3.4(6) yes
Pt(1) N(1) C(2) C(3) -172.5(5) yes
Pt(1) N(2) C(11) C(10) -178.3(5) yes
Pt(1) N(2) C(12) C(1) -2.6(7) yes
Pt(1) N(2) C(12) C(8) 178.3(5) yes
Pt(1) C(25) C(26) F(1) -8.2(9) yes
Pt(1) C(25) C(26) C(27) 172.8(5) yes
Pt(1) C(25) C(30) F(5) 1.8(10) yes
Pt(1) C(25) C(30) C(29) -169.6(7) yes
Pt(1) C(31) C(32) F(6) 2.0(9) yes
Pt(1) C(31) C(32) C(33) -177.0(5) yes
Pt(1) C(31) C(36) F(10) -0.8(10) yes
Pt(1) C(31) C(36) C(35) 178.3(5) yes
F(1) C(26) C(25) C(30) 176.0(6) yes
F(1) C(26) C(27) F(2) 1(1) yes
F(1) C(26) C(27) C(28) -177.9(7) yes
F(2) C(27) C(26) C(25) -179.4(7) yes
F(2) C(27) C(28) F(3) 0(1) yes
F(2) C(27) C(28) C(29) 178.8(8) yes
F(3) C(28) C(27) C(26) 179.9(7) yes
F(3) C(28) C(29) F(4) 0(1) yes
F(3) C(28) C(29) C(30) -177.3(8) yes
F(4) C(29) C(28) C(27) -178.4(8) yes
F(4) C(29) C(30) F(5) 4(1) yes
F(4) C(29) C(30) C(25) 175.6(8) yes
F(5) C(30) C(25) C(26) 177.5(6) yes
F(5) C(30) C(29) C(28) -178.7(8) yes
F(6) C(32) C(31) C(36) -178.2(6) yes
F(6) C(32) C(33) F(7) -1.4(10) yes
F(6) C(32) C(33) C(34) 178.9(6) yes
F(7) C(33) C(32) C(31) 177.7(6) yes
F(7) C(33) C(34) F(8) 0(1) yes
F(7) C(33) C(34) C(35) -179.9(7) yes
F(8) C(34) C(33) C(32) -179.6(7) yes
F(8) C(34) C(35) F(9) 0(1) yes
F(8) C(34) C(35) C(36) -179.3(6) yes
F(9) C(35) C(34) C(33) -179.6(7) yes
F(9) C(35) C(36) F(10) 0(1) yes
F(9) C(35) C(36) C(31) -179.6(7) yes
F(10) C(36) C(31) C(32) 179.4(6) yes
F(10) C(36) C(35) C(34) 178.7(6) yes
N(1) Pt(1) N(2) C(11) 178.0(6) yes
N(1) Pt(1) N(2) C(12) 0.6(4) yes
N(1) Pt(1) C(25) C(26) -107.3(6) yes
N(1) Pt(1) C(25) C(30) 67.9(6) yes
N(1) Pt(1) C(31) C(32) 112(2) yes
N(1) Pt(1) C(31) C(36) -66(2) yes
N(1) C(1) C(5) C(4) -5.3(9) yes
N(1) C(1) C(5) C(6) 173.0(5) yes
N(1) C(1) C(12) N(2) 4.0(8) yes
N(1) C(1) C(12) C(8) -176.9(5) yes
N(1) C(2) C(3) C(4) -2(1) yes
N(2) Pt(1) N(1) C(1) 1.5(4) yes
N(2) Pt(1) N(1) C(2) 177.9(6) yes
N(2) Pt(1) C(25) C(26) -81(2) yes
N(2) Pt(1) C(25) C(30) 93(2) yes
N(2) Pt(1) C(31) C(32) 68.3(6) yes
N(2) Pt(1) C(31) C(36) -111.4(6) yes
N(2) C(11) C(10) C(9) 0(1) yes
N(2) C(12) C(1) C(5) -176.4(5) yes
N(2) C(12) C(8) C(7) -178.3(6) yes
N(2) C(12) C(8) C(9) 0.2(9) yes
C(1) N(1) Pt(1) C(25) 178.6(4) yes
C(1) N(1) Pt(1) C(31) -43(2) yes
C(1) N(1) C(2) C(3) 3(1) yes
C(1) C(5) C(4) C(3) 6.2(9) yes
C(1) C(5) C(4) C(13) -171.7(6) yes
C(1) C(5) C(6) C(7) 5.3(9) yes
C(1) C(12) N(2) C(11) 179.7(6) yes
C(1) C(12) C(8) C(7) 2.7(8) yes
C(1) C(12) C(8) C(9) -178.8(5) yes
C(2) N(1) Pt(1) C(25) -5.0(6) yes
C(2) N(1) Pt(1) C(31) 132(1) yes
C(2) N(1) C(1) C(5) 0.3(9) yes
C(2) N(1) C(1) C(12) 179.8(6) yes
C(2) C(3) C(4) C(5) -2.5(10) yes
C(2) C(3) C(4) C(13) 175.5(7) yes
C(3) C(4) C(5) C(6) -171.9(6) yes
C(3) C(4) C(13) C(14) 47.2(9) yes
C(3) C(4) C(13) C(18) -130.6(7) yes
C(4) C(5) C(1) C(12) 175.2(5) yes
C(4) C(5) C(6) C(7) -176.6(6) yes
C(4) C(13) C(14) C(15) -177.7(7) yes
C(4) C(13) C(18) C(17) 177.2(7) yes
C(5) C(1) C(12) C(8) 2.7(9) yes
C(5) C(4) C(13) C(14) -134.9(7) yes
C(5) C(4) C(13) C(18) 47.3(10) yes
C(5) C(6) C(7) C(8) 0(1) yes
C(6) C(5) C(1) C(12) -6.6(8) yes
C(6) C(5) C(4) C(13) 10.1(10) yes
C(6) C(7) C(8) C(9) 177.5(6) yes
C(6) C(7) C(8) C(12) -4.1(9) yes
C(7) C(8) C(9) C(10) 177.7(6) yes
C(7) C(8) C(9) C(19) -1.2(10) yes
C(8) C(9) C(10) C(11) 0.4(10) yes
C(8) C(9) C(19) C(20) -58.8(9) yes
C(8) C(9) C(19) C(24) 123.3(7) yes
C(8) C(12) N(2) C(11) 0.6(9) yes
C(9) C(19) C(20) C(21) -179.4(7) yes
C(9) C(19) C(24) C(23) 179.1(8) yes
C(10) C(9) C(8) C(12) -0.7(9) yes
C(10) C(9) C(19) C(20) 122.4(7) yes
C(10) C(9) C(19) C(24) -55.5(9) yes
C(10) C(11) N(2) C(12) -1.0(10) yes
C(11) N(2) Pt(1) C(25) 151(1) yes
C(11) N(2) Pt(1) C(31) -6.2(6) yes
C(11) C(10) C(9) C(19) 179.3(6) yes
C(12) N(2) Pt(1) C(25) -25(2) yes
C(12) N(2) Pt(1) C(31) 176.4(4) yes
C(12) C(8) C(9) C(19) -179.6(6) yes
C(13) C(14) C(15) C(16) 0(1) yes
C(13) C(18) C(17) C(16) 0(1) yes
C(14) C(13) C(18) C(17) 0(1) yes
C(14) C(15) C(16) C(17) 0(1) yes
C(15) C(14) C(13) C(18) 0(1) yes
C(15) C(16) C(17) C(18) 0(1) yes
C(19) C(20) C(21) C(22) 0(1) yes
C(19) C(24) C(23) C(22) 0(1) yes
C(20) C(19) C(24) C(23) 1(1) yes
C(20) C(21) C(22) C(23) 0(1) yes
C(21) C(20) C(19) C(24) -1(1) yes
C(21) C(22) C(23) C(24) -1(1) yes
C(25) Pt(1) C(31) C(32) -109.2(6) yes
C(25) Pt(1) C(31) C(36) 71.1(6) yes
C(25) C(26) C(27) C(28) 1(1) yes
C(25) C(30) C(29) C(28) -7(1) yes
C(26) C(25) Pt(1) C(31) 76.7(6) yes
C(26) C(25) C(30) C(29) 6(1) yes
C(26) C(27) C(28) C(29) -1(1) yes
C(27) C(26) C(25) C(30) -2(1) yes
C(27) C(28) C(29) C(30) 4(1) yes
C(30) C(25) Pt(1) C(31) -108.1(7) yes
C(31) C(32) C(33) C(34) -1(1) yes
C(31) C(36) C(35) C(34) 0(1) yes
C(32) C(31) C(36) C(35) -1(1) yes
C(32) C(33) C(34) C(35) 0(1) yes
C(33) C(32) C(31) C(36) 2(1) yes
C(33) C(34) C(35) C(36) 1(1) yes
C(33) C(34) C(35) C(36) 1(1) yes
